data_6000221
loop_
_publ_author_name
'Chernyshev, V. V.'
'Yatsenko, A. V.'
'Tafeenko, V. A.'
'Sonneveld, E. J.'
'Schenk, H.'
'Makarov, V. A.'

_publ_section_title
;
 Crystal and molecular structure of
 1-amino-4-methoxycarbonyl-3-methyl-8-oxopyrazolo[1,5-a]pyrimidine
 monohydrate from laboratory powder data
;
_journal_name_full 'Powder Diffraction'
_journal_page_first 289
_journal_page_last 292
_journal_paper_doi 10.1017/S0885715600010708
_journal_volume 14
_journal_year 1999
_chemical_formula_sum 'C9 H12 N4 O4'
_space_group_crystal_system monoclinic
_space_group_IT_number 14
_space_group_name_Hall '-P 2yab'
_space_group_name_H-M_alt 'P 1 21/a 1'
_cell_angle_alpha 90.000
_cell_angle_beta 110.760
_cell_angle_gamma 90.000
_cell_formula_units_Z 4
_cell_length_a 11.5990
_cell_length_b 11.5500
_cell_length_c 8.5750
_cell_volume 1074.19
_cod_depositor_comments
;
 Adding the atomic coordinates, isotropic atomic displacement parameter values
 and space group information after consulting the original publication.

 Antanas Vaitkus,
 2018-06-17
;
_cod_database_code 6000221

loop_
_space_group_symop_id
_space_group_symop_operation_xyz
1 x,y,z
2 -x+1/2,y+1/2,-z
3 -x,-y,-z
4 x+1/2,-y+1/2,z

loop_
_atom_site_label
_atom_site_type_symbol
_atom_site_fract_x
_atom_site_fract_y
_atom_site_fract_z
_atom_site_U_iso_or_equiv
_atom_site_attached_hydrogens
O1 O -0.1069(8) 0.2068(8) 0.072(1) 0.069(5) 0
O2 O 0.2695(9) 0.6325(8) 0.556(1) 0.076(6) 0
O3 O 0.2228(7) 0.5012(8) 0.720(1) 0.064(5) 0
Ow O 0.1457(7) 0.3281(7) 0.913(1) 0.045(5) 2
N1 N 0.0152(9) 0.337(1) 0.270(1) 0.048(2) 0
N2 N 0.0482(9) 0.406(1) 0.160(1) 0.048 0
N3 N 0.0592(9) 0.308(1) 0.565(1) 0.048 0
N4 N 0.156(1) 0.586(1) 0.194(1) 0.046(6) 0
C2 C 0.114(1) 0.494(1) 0.253(2) 0.048 0
C3 C 0.144(1) 0.468(1) 0.432(2) 0.048 0
C4 C 0.076(1) 0.368(1) 0.437(2) 0.048 0
C6 C -0.008(1) 0.207(1) 0.531(2) 0.048 0
C7 C -0.067(1) 0.171(1) 0.366(2) 0.048 0
C8 C -0.053(1) 0.229(1) 0.226(2) 0.048 0
C9 C -0.021(2) 0.138(2) 0.670(2) 0.11(1) 0
C10 C 0.210(1) 0.543(1) 0.566(2) 0.038(6) 0
C11 C 0.303(1) 0.566(2) 0.858(2) 0.08(1) 0
H3 H 0.094(7) 0.341(8) 0.68(1) 0.05 0
H4 H 0.109(8) 0.613(8) 0.08(1) 0.05 0
H41 H 0.185(7) 0.654(7) 0.27(1) 0.05 0
H7 H -0.108(7) 0.083(8) 0.34(1) 0.05 0
H9 H -0.074(8) 0.057(8) 0.62(1) 0.05 0
H91 H -0.069(8) 0.192(9) 0.74(1) 0.05 0
H92 H 0.072(8) 0.114(7) 0.76(1) 0.05 0
H11 H 0.298(7) 0.518(8) 0.97(1) 0.05 0
H111 H 0.269(7) 0.657(8) 0.86(1) 0.05 0
H112 H 0.399(7) 0.566(8) 0.86(1) 0.05 0
